data_2240685
loop_
_publ_author_name
'Bittencourt, Viviane C. D.'
'Almeida, Vitor Y. G.'
'Back, Davi F.'
'Gervini, Vanessa C.'
'de Oliveira, Adriano Bof'

_publ_section_title
;
 Crystal structure of
 (<i>Z</i>)-2-(5-fluoro-2-oxoindolin-3-ylidene)hydrazinecarbothioamide
;
_journal_issue 6
_journal_name_full 'Acta Crystallographica Section E'
_journal_page_first o383
_journal_page_last o384
_journal_paper_doi 10.1107/S2056989015008609
_journal_volume 71
_journal_year 2015
_chemical_formula_iupac 'C9 H7 F N4 O1 S1'
_chemical_formula_moiety 'C9 H7 F N4 O1 S1'
_chemical_formula_sum 'C9 H7 F N4 O S'
_chemical_formula_weight 238.25
_chemical_name_common 5-Fluoroisatin-thiosemicarbazone
_chemical_name_systematic
;
(<i>Z</i>)-2-(5-Fluoro-2-oxoindolin-3-ylidene)hydrazinecarbothioamide
;
_space_group_IT_number 14
_symmetry_cell_setting monoclinic
_symmetry_space_group_name_Hall '-P 2yn'
_symmetry_space_group_name_H-M 'P 1 21/n 1'
_atom_sites_solution_hydrogens geom
_atom_sites_solution_primary direct
_atom_sites_solution_secondary difmap
_audit_creation_method SHELXL-97
_cell_angle_alpha 90.00
_cell_angle_beta 93.921(2)
_cell_angle_gamma 90.00
_cell_formula_units_Z 4
_cell_length_a 4.71510(10)
_cell_length_b 15.4517(4)
_cell_length_c 13.9645(4)
_cell_measurement_reflns_used 1744
_cell_measurement_temperature 293(2)
_cell_measurement_theta_max 22.348
_cell_measurement_theta_min 2.636
_cell_volume 1015.02(4)
_computing_cell_refinement
;
SAINT (Bruker, 2009)
;
_computing_data_collection
;
APEX2 (Bruker, 2009)
;
_computing_data_reduction
;
SAINT (Bruker, 2009)
;
_computing_molecular_graphics
;
DIAMOND (Brandenburg, 2006)
;
_computing_publication_material
;
publCIF (Westrip, 2010)
;
_computing_structure_refinement
;
SHELXL97 (Sheldrick, 2008)
;
_computing_structure_solution
;
SHELXS97 (Sheldrick, 2008)
;
_diffrn_ambient_temperature 293(2)
_diffrn_detector_area_resol_mean 8.3333
_diffrn_measured_fraction_theta_full 0.999
_diffrn_measured_fraction_theta_max 0.999
_diffrn_measurement_device_type 'Bruker X8 Kappa APEXII'
_diffrn_measurement_method '0.5 \% \w & \f scans'
_diffrn_radiation_monochromator graphite
_diffrn_radiation_type MoK\a
_diffrn_radiation_wavelength 0.71073
_diffrn_reflns_av_R_equivalents 0.0640
_diffrn_reflns_av_sigmaI/netI 0.0500
_diffrn_reflns_limit_h_max 6
_diffrn_reflns_limit_h_min -3
_diffrn_reflns_limit_k_max 19
_diffrn_reflns_limit_k_min -19
_diffrn_reflns_limit_l_max 17
_diffrn_reflns_limit_l_min -17
_diffrn_reflns_number 12531
_diffrn_reflns_theta_full 27.16
_diffrn_reflns_theta_max 27.16
_diffrn_reflns_theta_min 1.97
_exptl_absorpt_coefficient_mu 0.316
_exptl_absorpt_correction_T_max 0.9664
_exptl_absorpt_correction_T_min 0.9544
_exptl_absorpt_correction_type numerical
_exptl_absorpt_process_details
;
(SADABS; Bruker 2009)
;
_exptl_crystal_colour orange
_exptl_crystal_density_diffrn 1.559
_exptl_crystal_density_method 'not measured'
_exptl_crystal_description block
_exptl_crystal_F_000 488
_exptl_crystal_size_max 0.444
_exptl_crystal_size_mid 0.156
_exptl_crystal_size_min 0.107
_refine_diff_density_max 0.195
_refine_diff_density_min -0.289
_refine_ls_extinction_method none
_refine_ls_goodness_of_fit_ref 1.008
_refine_ls_hydrogen_treatment constr
_refine_ls_matrix_type full
_refine_ls_number_parameters 145
_refine_ls_number_reflns 2239
_refine_ls_number_restraints 0
_refine_ls_restrained_S_all 1.008
_refine_ls_R_factor_all 0.0871
_refine_ls_R_factor_gt 0.0486
_refine_ls_shift/su_max 0.000
_refine_ls_shift/su_mean 0.000
_refine_ls_structure_factor_coef Fsqd
_refine_ls_weighting_details 'calc w=1/[\s^2^(Fo^2^)+(0.0642P)^2^+0.1779P] where P=(Fo^2^+2Fc^2^)/3'
_refine_ls_weighting_scheme calc
_refine_ls_wR_factor_gt 0.1175
_refine_ls_wR_factor_ref 0.1403
_reflns_number_gt 1390
_reflns_number_total 2239
_reflns_threshold_expression I>2sigma(I)
_cod_data_source_file lr2136sup1.cif
_cod_data_source_block I
_cod_original_sg_symbol_H-M 'P 21/n'
_cod_original_formula_sum 'C9 H7 F N4 O1 S1'
_cod_database_code 2240685
_cod_database_fobs_code 2240685

loop_
_symmetry_equiv_pos_as_xyz
'x, y, z'
'-x+1/2, y+1/2, -z+1/2'
'-x, -y, -z'
'x-1/2, -y-1/2, z-1/2'

loop_
_atom_site_type_symbol
_atom_site_label
_atom_site_fract_x
_atom_site_fract_y
_atom_site_fract_z
_atom_site_U_iso_or_equiv
_atom_site_adp_type
_atom_site_calc_flag
_atom_site_refinement_flags
_atom_site_occupancy
_atom_site_symmetry_multiplicity
S S1 0.02917(16) 0.03364(5) 0.86791(6) 0.0558(3) Uani d . 1 1
O O1 0.3669(4) 0.28879(12) 0.73620(14) 0.0506(5) Uani d . 1 1
F F1 1.2874(4) 0.11434(14) 0.40106(15) 0.0840(7) Uani d . 1 1
N N3 0.3467(4) 0.10914(14) 0.74614(16) 0.0452(6) Uani d . 1 1
H H3 0.2958 0.1572 0.7708 0.054 Uiso calc R 1 1
N N1 0.6921(4) 0.32661(14) 0.62633(16) 0.0472(6) Uani d . 1 1
H H1 0.6864 0.3820 0.6319 0.057 Uiso calc R 1 1
N N2 0.5310(4) 0.10861(14) 0.67623(16) 0.0433(5) Uani d . 1 1
N N4 0.3217(5) -0.03703(14) 0.73181(19) 0.0587(7) Uani d . 1 1
H H4A 0.4327 -0.0322 0.6857 0.070 Uiso calc R 1 1
H H4B 0.2628 -0.0872 0.7481 0.070 Uiso calc R 1 1
C C1 0.8212(5) 0.19327(16) 0.57361(19) 0.0411(6) Uani d . 1 1
C C8 0.6233(5) 0.18194(16) 0.64722(19) 0.0402(6) Uani d . 1 1
C C7 0.5406(5) 0.27122(16) 0.67762(19) 0.0413(6) Uani d . 1 1
C C6 0.8603(5) 0.28250(17) 0.56272(19) 0.0412(6) Uani d . 1 1
C C5 1.0436(6) 0.31552(19) 0.4996(2) 0.0502(7) Uani d . 1 1
H H5 1.0706 0.3748 0.4936 0.060 Uiso calc R 1 1
C C3 1.1423(6) 0.1702(2) 0.4555(2) 0.0549(8) Uani d . 1 1
C C2 0.9634(5) 0.13570(19) 0.5189(2) 0.0507(7) Uani d . 1 1
H H2 0.9393 0.0762 0.5246 0.061 Uiso calc R 1 1
C C9 0.2420(5) 0.03249(16) 0.7774(2) 0.0431(6) Uani d . 1 1
C C4 1.1869(6) 0.2569(2) 0.4450(2) 0.0553(8) Uani d . 1 1
H H4 1.3129 0.2766 0.4015 0.066 Uiso calc R 1 1

loop_
_atom_site_aniso_label
_atom_site_aniso_U_11
_atom_site_aniso_U_22
_atom_site_aniso_U_33
_atom_site_aniso_U_12
_atom_site_aniso_U_13
_atom_site_aniso_U_23
S1 0.0683(5) 0.0365(4) 0.0666(5) -0.0055(3) 0.0331(4) -0.0047(3)
O1 0.0629(11) 0.0349(10) 0.0560(12) 0.0082(9) 0.0181(10) -0.0011(9)
F1 0.0816(12) 0.0853(15) 0.0906(15) 0.0084(11) 0.0470(11) -0.0180(12)
N3 0.0534(12) 0.0273(11) 0.0571(15) 0.0001(9) 0.0209(11) -0.0011(10)
N1 0.0558(13) 0.0259(11) 0.0614(15) -0.0024(9) 0.0153(12) 0.0024(10)
N2 0.0457(11) 0.0331(12) 0.0526(14) 0.0004(9) 0.0150(10) -0.0001(10)
N4 0.0721(15) 0.0292(12) 0.0798(18) -0.0060(11) 0.0412(14) -0.0022(12)
C1 0.0408(13) 0.0347(14) 0.0484(16) 0.0003(11) 0.0082(12) -0.0001(11)
C8 0.0407(13) 0.0317(14) 0.0486(16) 0.0020(11) 0.0064(12) 0.0014(11)
C7 0.0489(14) 0.0289(13) 0.0466(15) 0.0025(11) 0.0062(12) 0.0000(11)
C6 0.0422(13) 0.0339(14) 0.0478(16) -0.0016(11) 0.0037(12) 0.0036(11)
C5 0.0495(15) 0.0470(17) 0.0544(18) -0.0081(13) 0.0065(13) 0.0096(14)
C3 0.0513(16) 0.060(2) 0.0551(19) 0.0032(14) 0.0170(14) -0.0062(15)
C2 0.0497(14) 0.0437(16) 0.0604(19) 0.0022(13) 0.0157(13) -0.0020(14)
C9 0.0452(14) 0.0314(13) 0.0537(17) -0.0003(11) 0.0106(12) 0.0004(12)
C4 0.0484(15) 0.068(2) 0.0514(18) -0.0079(14) 0.0127(14) 0.0075(15)

loop_
_atom_type_symbol
_atom_type_description
_atom_type_scat_dispersion_real
_atom_type_scat_dispersion_imag
_atom_type_scat_source
C C 0.0033 0.0016 'International Tables Vol C Tables 4.2.6.8 and 6.1.1.4'
H H 0.0000 0.0000 'International Tables Vol C Tables 4.2.6.8 and 6.1.1.4'
N N 0.0061 0.0033 'International Tables Vol C Tables 4.2.6.8 and 6.1.1.4'
O O 0.0106 0.0060 'International Tables Vol C Tables 4.2.6.8 and 6.1.1.4'
F F 0.0171 0.0103 'International Tables Vol C Tables 4.2.6.8 and 6.1.1.4'
S S 0.1246 0.1234 'International Tables Vol C Tables 4.2.6.8 and 6.1.1.4'

loop_
_geom_angle_atom_site_label_1
_geom_angle_atom_site_label_2
_geom_angle_atom_site_label_3
_geom_angle
N2 N3 C9 119.3(2)
N2 N3 H3 120.3
C9 N3 H3 120.3
C7 N1 C6 111.7(2)
C7 N1 H1 124.2
C6 N1 H1 124.2
C8 N2 N3 118.0(2)
C9 N4 H4A 120.0
C9 N4 H4B 120.0
H4A N4 H4B 120.0
C2 C1 C6 120.2(2)
C2 C1 C8 132.8(2)
C6 C1 C8 107.0(2)
N2 C8 C1 125.3(2)
N2 C8 C7 128.2(2)
C1 C8 C7 106.4(2)
O1 C7 N1 127.9(2)
O1 C7 C8 126.1(2)
N1 C7 C8 106.0(2)
C5 C6 C1 121.9(2)
C5 C6 N1 129.2(3)
C1 C6 N1 108.9(2)
C6 C5 C4 117.4(3)
C6 C5 H5 121.3
C4 C5 H5 121.3
F1 C3 C4 118.3(3)
F1 C3 C2 117.9(3)
C4 C3 C2 123.8(3)
C3 C2 C1 116.8(3)
C3 C2 H2 121.6
C1 C2 H2 121.6
N4 C9 N3 115.6(2)
N4 C9 S1 125.6(2)
N3 C9 S1 118.83(19)
C3 C4 C5 119.8(3)
C3 C4 H4 120.1
C5 C4 H4 120.1

loop_
_geom_bond_atom_site_label_1
_geom_bond_atom_site_label_2
_geom_bond_site_symmetry_2
_geom_bond_distance
S1 C9 . 1.667(3)
O1 C7 . 1.227(3)
F1 C3 . 1.365(3)
N3 N2 . 1.351(3)
N3 C9 . 1.366(3)
N3 H3 . 0.8600
N1 C7 . 1.351(3)
N1 C6 . 1.407(3)
N1 H1 . 0.8600
N2 C8 . 1.289(3)
N4 C9 . 1.316(3)
N4 H4A . 0.8600
N4 H4B . 0.8600
C1 C2 . 1.377(4)
C1 C6 . 1.401(4)
C1 C8 . 1.446(3)
C8 C7 . 1.503(3)
C7 O1 1 1.227(3)
C6 C5 . 1.374(3)
C5 C4 . 1.388(4)
C5 H5 . 0.9300
C3 C4 . 1.365(4)
C3 C2 . 1.371(4)
C2 H2 . 0.9300
C4 H4 . 0.9300

loop_
_geom_hbond_atom_site_label_D
_geom_hbond_atom_site_label_H
_geom_hbond_atom_site_label_A
_geom_hbond_site_symmetry_A
_geom_hbond_distance_DH
_geom_hbond_distance_HA
_geom_hbond_distance_DA
_geom_hbond_angle_DHA
N3 H3 O1 1 0.86 2.12 2.781(3) 133.2
N1 H1 S1 2_556 0.86 2.55 3.367(2) 158.1
N4 H4A F1 3_756 0.86 2.24 2.956(3) 140.0
N4 H4B O1 2_546 0.86 2.03 2.879(3) 170.5

loop_
_geom_torsion_atom_site_label_1
_geom_torsion_atom_site_label_2
_geom_torsion_atom_site_label_3
_geom_torsion_atom_site_label_4
_geom_torsion
C9 N3 N2 C8 179.0(2)
N3 N2 C8 C1 179.8(2)
N3 N2 C8 C7 -3.6(4)
C2 C1 C8 N2 -1.7(5)
C6 C1 C8 N2 178.8(3)
C2 C1 C8 C7 -178.9(3)
C6 C1 C8 C7 1.5(3)
C6 N1 C7 O1 -177.1(3)
C6 N1 C7 C8 1.9(3)
N2 C8 C7 O1 -0.2(5)
C1 C8 C7 O1 176.9(3)
N2 C8 C7 N1 -179.2(3)
C1 C8 C7 N1 -2.1(3)
C2 C1 C6 C5 -1.4(4)
C8 C1 C6 C5 178.2(2)
C2 C1 C6 N1 179.9(2)
C8 C1 C6 N1 -0.5(3)
C7 N1 C6 C5 -179.5(3)
C7 N1 C6 C1 -1.0(3)
C1 C6 C5 C4 1.1(4)
N1 C6 C5 C4 179.5(3)
F1 C3 C2 C1 179.4(3)
C4 C3 C2 C1 0.6(5)
C6 C1 C2 C3 0.5(4)
C8 C1 C2 C3 -178.9(3)
N2 N3 C9 N4 -3.3(4)
N2 N3 C9 S1 176.57(19)
F1 C3 C4 C5 -179.8(3)
C2 C3 C4 C5 -0.9(5)
C6 C5 C4 C3 0.0(4)
